data_2211412
loop_
_publ_author_name
'Wissler, J\"org'
'Mulder, Alart'
'Tamp\'e, Robert'
'Bolte, Michael'

_publ_section_title
;
 1,2-Bis(5-chloro-2-methyl-3-thienyl)cyclopentene
;
_journal_coeditor_code HB2173
_journal_issue 12
_journal_name_full 'Acta Crystallographica Section E'
_journal_page_first o5649
_journal_page_last o5650
_journal_paper_doi 10.1107/S1600536806042929
_journal_volume 62
_journal_year 2006
_chemical_formula_iupac 'C15 H14 Cl2 S2'
_chemical_formula_moiety 'C15 H14 Cl2 S2'
_chemical_formula_sum 'C15 H14 Cl2 S2'
_chemical_formula_weight 329.28
_chemical_name_systematic
;
1,2-Bis(5-chloro-2-methyl-3-thienyl)cyclopentene
;
_space_group_IT_number 14
_symmetry_cell_setting monoclinic
_symmetry_space_group_name_Hall '-P 2ybc'
_symmetry_space_group_name_H-M 'P 1 21/c 1'
_atom_sites_solution_hydrogens geom
_atom_sites_solution_primary direct
_atom_sites_solution_secondary difmap
_audit_creation_method SHELXL97
_cell_angle_alpha 90.00
_cell_angle_beta 101.513(12)
_cell_angle_gamma 90.00
_cell_formula_units_Z 4
_cell_length_a 8.7555(12)
_cell_length_b 12.2720(14)
_cell_length_c 14.256(2)
_cell_measurement_reflns_used 8245
_cell_measurement_temperature 173(2)
_cell_measurement_theta_max 28.6
_cell_measurement_theta_min 3.8
_cell_volume 1501.0(3)
_computing_cell_refinement X-AREA
_computing_data_collection 'X-AREA (Stoe & Cie, 2001)'
_computing_data_reduction X-AREA
_computing_molecular_graphics 'XP in SHELXTL-Plus (Sheldrick, 1991)'
_computing_publication_material 'SHELXL97 and PLATON (Spek, 2003)'
_computing_structure_refinement 'SHELXL97 (Sheldrick, 1997)'
_computing_structure_solution 'SHELXS97 (Sheldrick, 1997)'
_diffrn_ambient_temperature 173(2)
_diffrn_measured_fraction_theta_full 0.971
_diffrn_measured_fraction_theta_max 0.958
_diffrn_measurement_device_type 'Stoe IPDS II two-circle'
_diffrn_measurement_method \w
_diffrn_radiation_monochromator graphite
_diffrn_radiation_source 'fine-focus sealed tube'
_diffrn_radiation_type MoK\a
_diffrn_radiation_wavelength 0.71073
_diffrn_reflns_av_R_equivalents 0.0205
_diffrn_reflns_av_sigmaI/netI 0.0327
_diffrn_reflns_limit_h_max 11
_diffrn_reflns_limit_h_min -11
_diffrn_reflns_limit_k_max 16
_diffrn_reflns_limit_k_min -16
_diffrn_reflns_limit_l_max 19
_diffrn_reflns_limit_l_min -11
_diffrn_reflns_number 7653
_diffrn_reflns_theta_full 25.00
_diffrn_reflns_theta_max 28.71
_diffrn_reflns_theta_min 3.76
_diffrn_standards_decay_% 0
_diffrn_standards_interval_time 0
_diffrn_standards_number 0
_exptl_absorpt_coefficient_mu 0.693
_exptl_absorpt_correction_T_max 0.788
_exptl_absorpt_correction_T_min 0.746
_exptl_absorpt_correction_type multi-scan
_exptl_absorpt_process_details '(MULABS; Spek, 2003; Blessing, 1995)'
_exptl_crystal_colour colourless
_exptl_crystal_density_diffrn 1.457
_exptl_crystal_density_method 'not measured'
_exptl_crystal_description block
_exptl_crystal_F_000 680
_exptl_crystal_size_max 0.45
_exptl_crystal_size_mid 0.38
_exptl_crystal_size_min 0.36
_refine_diff_density_max 0.193
_refine_diff_density_min -0.349
_refine_ls_extinction_method none
_refine_ls_goodness_of_fit_ref 0.869
_refine_ls_hydrogen_treatment constr
_refine_ls_matrix_type full
_refine_ls_number_parameters 174
_refine_ls_number_reflns 3724
_refine_ls_number_restraints 0
_refine_ls_restrained_S_all 0.869
_refine_ls_R_factor_all 0.0428
_refine_ls_R_factor_gt 0.0290
_refine_ls_shift/su_max 0.000
_refine_ls_shift/su_mean 0.000
_refine_ls_structure_factor_coef Fsqd
_refine_ls_weighting_details 'calc w = 1/[\s^2^(Fo^2^)+(0.0444P)^2^] where P=(Fo^2^+2Fc^2^)/3'
_refine_ls_weighting_scheme calc
_refine_ls_wR_factor_gt 0.0670
_refine_ls_wR_factor_ref 0.0698
_reflns_number_gt 2750
_reflns_number_total 3724
_reflns_threshold_expression I>2\s(I)
_cod_data_source_file hb2173.cif
_cod_data_source_block I
_cod_depositor_comments
;
The following automatic conversions were performed:
'_symmetry_cell_setting' value 'Monoclinic' changed to 'monoclinic'
according to '/home/saulius/struct/CIF-dictionaries/cif_core.dic'
dictionary named 'cif_core.dic' version 2.4.1 from 2010-06-29.

Automatic conversion script
Id: cif_fix_enum 1527 2010-12-29 10:47:43Z saulius 

The following automatic conversions were performed:

'_symmetry_cell_setting' value 'Monoclinic' changed to 'monoclinic'
according to /home/saulius/struct/CIF-dictionaries/cif_core.dic
dictionary named 'cif_core.dic' version 2.4.1 from 2010-06-29.

Automatic conversion script
Id: cif_fix_values 1715 2011-07-08 13:25:40Z adriana 
;
_cod_original_sg_symbol_H-M 'P 21/c'
_cod_database_code 2211412
_cod_database_fobs_code 2211412

loop_
_symmetry_equiv_pos_as_xyz
'x, y, z'
'-x, y+1/2, -z+1/2'
'-x, -y, -z'
'x, -y-1/2, z-1/2'

loop_
_atom_site_type_symbol
_atom_site_label
_atom_site_fract_x
_atom_site_fract_y
_atom_site_fract_z
_atom_site_U_iso_or_equiv
_atom_site_adp_type
_atom_site_calc_flag
_atom_site_refinement_flags
_atom_site_occupancy
C C1 0.52964(16) 0.57902(11) 0.35089(11) 0.0295(3) Uani d . 1
C C2 0.52121(16) 0.67692(11) 0.39255(11) 0.0294(3) Uani d . 1
C C3 0.37252(17) 0.68862(12) 0.43006(13) 0.0363(3) Uani d . 1
H H3A 0.3142 0.7545 0.4036 0.044 Uiso calc R 1
H H3B 0.3948 0.6930 0.5008 0.044 Uiso calc R 1
C C4 0.2809(2) 0.58512(14) 0.39545(18) 0.0525(5) Uani d . 1
H H4A 0.2401 0.5514 0.4485 0.063 Uiso calc R 1
H H4B 0.1919 0.6026 0.3430 0.063 Uiso calc R 1
C C5 0.39302(18) 0.50723(12) 0.35985(13) 0.0377(3) Uani d . 1
H H5A 0.4257 0.4476 0.4063 0.045 Uiso calc R 1
H H5B 0.3445 0.4753 0.2972 0.045 Uiso calc R 1
C C11 0.64985(16) 0.53835(10) 0.30143(11) 0.0290(3) Uani d . 1
C C12 0.71820(17) 0.43207(11) 0.32065(11) 0.0325(3) Uani d . 1
H H12 0.6901 0.3824 0.3654 0.039 Uiso calc R 1
C C13 0.82660(17) 0.41101(12) 0.26801(12) 0.0345(3) Uani d . 1
Cl Cl13 0.93681(5) 0.29482(3) 0.27187(4) 0.04898(12) Uani d . 1
S S14 0.84686(5) 0.51597(3) 0.19105(3) 0.03666(9) Uani d . 1
C C15 0.70666(16) 0.59240(11) 0.23157(11) 0.0305(3) Uani d . 1
C C16 0.66349(18) 0.70266(12) 0.18864(12) 0.0360(3) Uani d . 1
H H16A 0.5583 0.7218 0.1969 0.054 Uiso calc R 1
H H16B 0.6661 0.7011 0.1202 0.054 Uiso calc R 1
H H16C 0.7379 0.7571 0.2208 0.054 Uiso calc R 1
C C21 0.63624(16) 0.76555(11) 0.40757(10) 0.0291(3) Uani d . 1
C C22 0.58983(18) 0.87799(11) 0.39537(12) 0.0344(3) Uani d . 1
H H22 0.4848 0.9012 0.3759 0.041 Uiso calc R 1
C C23 0.71239(19) 0.94661(12) 0.41473(13) 0.0383(3) Uani d . 1
Cl Cl23 0.70870(6) 1.08626(3) 0.40665(5) 0.06566(17) Uani d . 1
S S24 0.88643(4) 0.88025(3) 0.44916(3) 0.03688(10) Uani d . 1
C C25 0.79449(17) 0.75478(11) 0.43789(11) 0.0315(3) Uani d . 1
C C26 0.89306(17) 0.65358(13) 0.46486(13) 0.0399(4) Uani d . 1
H H26A 0.8314 0.5982 0.4901 0.060 Uiso calc R 1
H H26B 0.9848 0.6722 0.5138 0.060 Uiso calc R 1
H H26C 0.9267 0.6250 0.4081 0.060 Uiso calc R 1

loop_
_atom_site_aniso_label
_atom_site_aniso_U_11
_atom_site_aniso_U_22
_atom_site_aniso_U_33
_atom_site_aniso_U_12
_atom_site_aniso_U_13
_atom_site_aniso_U_23
C1 0.0294(6) 0.0313(6) 0.0288(7) 0.0003(5) 0.0082(6) 0.0037(5)
C2 0.0276(6) 0.0330(6) 0.0282(7) 0.0022(5) 0.0068(5) 0.0033(5)
C3 0.0321(7) 0.0396(7) 0.0401(9) 0.0050(5) 0.0143(7) 0.0033(6)
C4 0.0397(9) 0.0454(9) 0.0788(15) -0.0040(7) 0.0275(9) -0.0007(9)
C5 0.0347(7) 0.0342(7) 0.0476(9) -0.0036(5) 0.0163(7) 0.0024(6)
C11 0.0293(6) 0.0303(6) 0.0281(7) -0.0013(5) 0.0076(5) -0.0012(5)
C12 0.0350(7) 0.0329(6) 0.0309(8) 0.0011(5) 0.0098(6) 0.0012(5)
C13 0.0346(7) 0.0369(7) 0.0325(8) 0.0041(5) 0.0077(6) -0.0020(6)
Cl13 0.0505(2) 0.0490(2) 0.0484(3) 0.01877(17) 0.01241(19) -0.00181(18)
S14 0.03619(19) 0.04417(19) 0.03302(19) 0.00126(14) 0.01509(15) -0.00018(15)
C15 0.0299(6) 0.0336(6) 0.0288(7) -0.0023(5) 0.0078(6) -0.0010(5)
C16 0.0403(8) 0.0370(7) 0.0323(8) -0.0016(6) 0.0111(6) 0.0050(6)
C21 0.0304(7) 0.0328(6) 0.0244(6) 0.0019(5) 0.0067(5) -0.0017(5)
C22 0.0352(7) 0.0328(6) 0.0337(8) 0.0032(5) 0.0030(6) -0.0018(6)
C23 0.0407(8) 0.0322(6) 0.0395(9) 0.0000(6) 0.0019(7) -0.0037(6)
Cl23 0.0612(3) 0.03293(19) 0.0907(4) -0.00307(17) -0.0140(3) -0.0025(2)
S24 0.03210(18) 0.03865(18) 0.0385(2) -0.00359(13) 0.00378(15) -0.00760(15)
C25 0.0312(7) 0.0356(7) 0.0282(7) 0.0008(5) 0.0067(6) -0.0044(5)
C26 0.0300(7) 0.0420(7) 0.0433(10) 0.0053(6) -0.0028(7) -0.0076(7)

loop_
_atom_type_symbol
_atom_type_description
_atom_type_scat_dispersion_real
_atom_type_scat_dispersion_imag
_atom_type_scat_source
C C 0.0033 0.0016 'International Tables Vol C Tables 4.2.6.8 and 6.1.1.4'
H H 0.0000 0.0000 'International Tables Vol C Tables 4.2.6.8 and 6.1.1.4'
Cl Cl 0.1484 0.1585 'International Tables Vol C Tables 4.2.6.8 and 6.1.1.4'
S S 0.1246 0.1234 'International Tables Vol C Tables 4.2.6.8 and 6.1.1.4'

loop_
_geom_angle_atom_site_label_1
_geom_angle_atom_site_label_2
_geom_angle_atom_site_label_3
_geom_angle
_geom_angle_publ_flag
C2 C1 C11 128.50(13) y
C2 C1 C5 111.61(13) n
C11 C1 C5 119.89(12) y
C1 C2 C21 128.88(13) y
C1 C2 C3 111.56(12) n
C21 C2 C3 119.51(12) y
C2 C3 C4 103.90(13) ?
C2 C3 H3A 111.0 ?
C4 C3 H3A 111.0 ?
C2 C3 H3B 111.0 ?
C4 C3 H3B 111.0 ?
H3A C3 H3B 109.0 ?
C5 C4 C3 107.24(13) ?
C5 C4 H4A 110.3 ?
C3 C4 H4A 110.3 ?
C5 C4 H4B 110.3 ?
C3 C4 H4B 110.3 ?
H4A C4 H4B 108.5 ?
C1 C5 C4 103.60(12) ?
C1 C5 H5A 111.0 ?
C4 C5 H5A 111.0 ?
C1 C5 H5B 111.0 ?
C4 C5 H5B 111.0 ?
H5A C5 H5B 109.0 ?
C15 C11 C12 112.32(13) ?
C15 C11 C1 125.76(12) ?
C12 C11 C1 121.89(13) ?
C13 C12 C11 112.36(13) ?
C13 C12 H12 123.8 ?
C11 C12 H12 123.8 ?
C12 C13 Cl13 126.55(12) ?
C12 C13 S14 112.62(11) ?
Cl13 C13 S14 120.83(10) ?
C13 S14 C15 91.29(7) y
C11 C15 C16 129.35(13) ?
C11 C15 S14 111.37(10) ?
C16 C15 S14 119.28(11) ?
C15 C16 H16A 109.5 ?
C15 C16 H16B 109.5 ?
H16A C16 H16B 109.5 ?
C15 C16 H16C 109.5 ?
H16A C16 H16C 109.5 ?
H16B C16 H16C 109.5 ?
C25 C21 C22 111.92(12) ?
C25 C21 C2 126.45(12) ?
C22 C21 C2 121.57(12) ?
C23 C22 C21 112.34(13) ?
C23 C22 H22 123.8 ?
C21 C22 H22 123.8 ?
C22 C23 S24 112.84(11) ?
C22 C23 Cl23 127.29(12) ?
S24 C23 Cl23 119.86(9) ?
C23 S24 C25 91.47(7) y
C21 C25 C26 130.23(13) ?
C21 C25 S24 111.41(10) ?
C26 C25 S24 118.32(11) ?
C25 C26 H26A 109.5 ?
C25 C26 H26B 109.5 ?
H26A C26 H26B 109.5 ?
C25 C26 H26C 109.5 ?
H26A C26 H26C 109.5 ?
H26B C26 H26C 109.5 ?

loop_
_geom_bond_atom_site_label_1
_geom_bond_atom_site_label_2
_geom_bond_distance
_geom_bond_publ_flag
C1 C2 1.349(2) n
C1 C11 1.466(2) ?
C1 C5 1.5113(19) ?
C2 C21 1.4688(19) ?
C2 C3 1.510(2) ?
C3 C4 1.530(2) ?
C3 H3A 0.9900 ?
C3 H3B 0.9900 ?
C4 C5 1.527(2) ?
C4 H4A 0.9900 ?
C4 H4B 0.9900 ?
C5 H5A 0.9900 ?
C5 H5B 0.9900 ?
C11 C15 1.370(2) ?
C11 C12 1.4384(18) ?
C12 C13 1.347(2) ?
C12 H12 0.9500 ?
C13 Cl13 1.7165(15) n
C13 S14 1.7239(16) n
S14 C15 1.7329(15) n
C15 C16 1.5021(19) ?
C16 H16A 0.9800 ?
C16 H16B 0.9800 ?
C16 H16C 0.9800 ?
C21 C25 1.373(2) ?
C21 C22 1.4391(19) ?
C22 C23 1.349(2) ?
C22 H22 0.9500 ?
C23 S24 1.7111(16) n
C23 Cl23 1.7175(15) n
S24 C25 1.7301(15) n
C25 C26 1.517(2) ?
C26 H26A 0.9800 ?
C26 H26B 0.9800 ?
C26 H26C 0.9800 ?

loop_
_geom_torsion_atom_site_label_1
_geom_torsion_atom_site_label_2
_geom_torsion_atom_site_label_3
_geom_torsion_atom_site_label_4
_geom_torsion
C11 C1 C2 C21 -6.2(3)
C5 C1 C2 C21 173.75(14)
C11 C1 C2 C3 176.31(14)
C5 C1 C2 C3 -3.76(18)
C1 C2 C3 C4 -5.63(18)
C21 C2 C3 C4 176.60(14)
C2 C3 C4 C5 12.51(19)
C2 C1 C5 C4 11.48(19)
C11 C1 C5 C4 -168.58(15)
C3 C4 C5 C1 -14.5(2)
C2 C1 C11 C15 -49.2(2)
C5 C1 C11 C15 130.91(16)
C2 C1 C11 C12 132.89(16)
C5 C1 C11 C12 -47.0(2)
C15 C11 C12 C13 2.13(18)
C1 C11 C12 C13 -179.67(13)
C11 C12 C13 Cl13 178.61(11)
C11 C12 C13 S14 -1.75(17)
C12 C13 S14 C15 0.75(12)
Cl13 C13 S14 C15 -179.58(10)
C12 C11 C15 C16 178.11(14)
C1 C11 C15 C16 0.0(2)
C12 C11 C15 S14 -1.53(16)
C1 C11 C15 S14 -179.65(11)
C13 S14 C15 C11 0.49(11)
C13 S14 C15 C16 -179.20(12)
C1 C2 C21 C25 -42.6(2)
C3 C2 C21 C25 134.70(16)
C1 C2 C21 C22 140.41(16)
C3 C2 C21 C22 -42.2(2)
C25 C21 C22 C23 1.2(2)
C2 C21 C22 C23 178.51(14)
C21 C22 C23 S24 -0.60(19)
C21 C22 C23 Cl23 178.51(13)
C22 C23 S24 C25 -0.06(14)
Cl23 C23 S24 C25 -179.24(12)
C22 C21 C25 C26 176.34(16)
C2 C21 C25 C26 -0.9(3)
C22 C21 C25 S24 -1.18(17)
C2 C21 C25 S24 -178.38(12)
C23 S24 C25 C21 0.73(13)
C23 S24 C25 C26 -177.12(13)

loop_
_cod_related_entry_id
_cod_related_entry_database
_cod_related_entry_code
1 ChemSpider 9296160
